data_1506995
loop_
_publ_author_name
'Hwang, Sung Hee'
'Lehman, Alan'
'Cong, Xin'
'Olmstead, Marilyn M.'
'Lam, Kit S.'
'Lebrilla, Carlito B.'
'Kurth, Mark J.'

_publ_section_title
;
 OBOC small-molecule combinatorial library encoded by halogenated
 mass-tags.
;
_journal_issue 21
_journal_name_full 'Organic letters'
_journal_page_first 3829
_journal_page_last 3832
_journal_paper_doi 10.1021/ol048408e
_journal_volume 6
_journal_year 2004
_chemical_formula_sum 'C36 H33 N3 O4'
_chemical_formula_weight 571.65
_chemical_name_common 'Compound 6'
_chemical_name_systematic
; 
 ? 
;
_space_group_IT_number 2
_symmetry_cell_setting triclinic
_symmetry_space_group_name_Hall '-P 1'
_symmetry_space_group_name_H-M 'P -1'
_atom_sites_solution_hydrogens geom
_atom_sites_solution_primary direct
_atom_sites_solution_secondary difmap
_audit_creation_method SHELXL-97
_cell_angle_alpha 86.919(2)
_cell_angle_beta 78.776(2)
_cell_angle_gamma 70.616(2)
_cell_formula_units_Z 2
_cell_length_a 9.2860(11)
_cell_length_b 9.9036(12)
_cell_length_c 17.026(2)
_cell_measurement_reflns_used 4006
_cell_measurement_temperature 90(2)
_cell_measurement_theta_max 30.0
_cell_measurement_theta_min 2.4
_cell_volume 1448.7(3)
_computing_cell_refinement 'Bruker SAINT'
_computing_data_collection 'Bruker Apex2'
_computing_data_reduction SAINT
_computing_molecular_graphics 'SHELXTL 5.1, XP (Sheldrick, 1994)'
_computing_publication_material SHELXL-97
_computing_structure_refinement 'SHELXL-97 (Sheldrick, 1997)'
_computing_structure_solution 'SHELXS-97 (Sheldrick, 1990)'
_diffrn_ambient_temperature 90(2)
_diffrn_detector_area_resol_mean 8.3
_diffrn_measured_fraction_theta_full 0.999
_diffrn_measured_fraction_theta_max 0.999
_diffrn_measurement_device_type 'Bruker SMART Apex'
_diffrn_measurement_method \w
_diffrn_radiation_monochromator graphite
_diffrn_radiation_source 'fine-focus sealed tube'
_diffrn_radiation_type MoK\a
_diffrn_radiation_wavelength 0.71073
_diffrn_reflns_av_R_equivalents 0.0714
_diffrn_reflns_av_sigmaI/netI 0.0821
_diffrn_reflns_limit_h_max 12
_diffrn_reflns_limit_h_min -12
_diffrn_reflns_limit_k_max 12
_diffrn_reflns_limit_k_min -12
_diffrn_reflns_limit_l_max 22
_diffrn_reflns_limit_l_min -22
_diffrn_reflns_number 16461
_diffrn_reflns_theta_full 27.48
_diffrn_reflns_theta_max 27.48
_diffrn_reflns_theta_min 2.18
_diffrn_standards_number 0
_exptl_absorpt_coefficient_mu 0.086
_exptl_absorpt_correction_T_max 0.996
_exptl_absorpt_correction_T_min 0.992
_exptl_absorpt_correction_type none
_exptl_crystal_colour colorless
_exptl_crystal_density_diffrn 1.311
_exptl_crystal_density_method 'not measured'
_exptl_crystal_description needle
_exptl_crystal_F_000 604
_exptl_crystal_size_max 0.16
_exptl_crystal_size_mid 0.10
_exptl_crystal_size_min 0.05
_refine_diff_density_max 0.327
_refine_diff_density_min -0.280
_refine_diff_density_rms 0.049
_refine_ls_extinction_method none
_refine_ls_goodness_of_fit_ref 0.865
_refine_ls_hydrogen_treatment constr
_refine_ls_matrix_type full
_refine_ls_number_parameters 391
_refine_ls_number_reflns 6625
_refine_ls_number_restraints 0
_refine_ls_restrained_S_all 0.865
_refine_ls_R_factor_all 0.0637
_refine_ls_R_factor_gt 0.0410
_refine_ls_shift/su_max 0.000
_refine_ls_shift/su_mean 0.000
_refine_ls_structure_factor_coef Fsqd
_refine_ls_weighting_details 'calc w=1/[\s^2^(Fo^2^)+(0.0417P)^2^] where P=(Fo^2^+2Fc^2^)/3'
_refine_ls_weighting_scheme calc
_refine_ls_wR_factor_gt 0.0918
_refine_ls_wR_factor_ref 0.0959
_reflns_number_gt 4298
_reflns_number_total 6625
_reflns_threshold_expression I>2\s(I)
_cod_data_source_file ol048408esi20040812_044756.cif
_cod_data_source_block mn1681m
_cod_database_code 1506995

loop_
_symmetry_equiv_pos_as_xyz
'x, y, z'
'-x, -y, -z'

loop_
_atom_site_label
_atom_site_type_symbol
_atom_site_fract_x
_atom_site_fract_y
_atom_site_fract_z
_atom_site_U_iso_or_equiv
_atom_site_adp_type
_atom_site_occupancy
_atom_site_symmetry_multiplicity
_atom_site_calc_flag
_atom_site_refinement_flags
O1 O 0.42152(11) 0.71451(10) 0.40902(5) 0.0212(2) Uani 1 1 d .
O2 O 0.33087(11) 0.53954(10) 0.46686(6) 0.0230(2) Uani 1 1 d .
O3 O -0.06317(11) 1.05599(10) 0.67450(5) 0.0221(2) Uani 1 1 d .
O4 O 0.45946(11) 1.00217(10) 0.59684(5) 0.0191(2) Uani 1 1 d .
N1 N 0.30689(13) 0.73908(12) 0.53708(6) 0.0178(3) Uani 1 1 d .
N2 N -0.08845(14) 1.10614(12) 0.75387(7) 0.0221(3) Uani 1 1 d .
N3 N 0.56528(13) 0.76243(13) 0.58586(7) 0.0200(3) Uani 1 1 d .
H3 H 0.5648(17) 0.6829(16) 0.5666(8) 0.024 Uiso 1 1 d .
C1 C 0.56598(16) 0.71056(15) 0.27716(8) 0.0201(3) Uani 1 1 d .
H1 H 0.5242 0.8175 0.2800 0.024 Uiso 1 1 calc R
C2 C 0.73005(16) 0.65929(14) 0.29381(8) 0.0203(3) Uani 1 1 d .
C3 C 0.78205(17) 0.67514(15) 0.36267(9) 0.0228(3) Uani 1 1 d .
H3A H 0.7107 0.7215 0.4089 0.027 Uiso 1 1 calc R
C4 C 0.94055(18) 0.62196(15) 0.36284(9) 0.0272(4) Uani 1 1 d .
H4 H 0.9778 0.6315 0.4097 0.033 Uiso 1 1 calc R
C5 C 1.04524(18) 0.55488(16) 0.29500(10) 0.0300(4) Uani 1 1 d .
H5 H 1.1534 0.5211 0.2957 0.036 Uiso 1 1 calc R
C6 C 0.99421(18) 0.53681(16) 0.22673(9) 0.0288(4) Uani 1 1 d .
H6A H 1.0661 0.4895 0.1809 0.035 Uiso 1 1 calc R
C7 C 0.83583(17) 0.58890(15) 0.22605(9) 0.0229(3) Uani 1 1 d .
C8 C 0.74879(17) 0.58889(15) 0.16278(8) 0.0231(3) Uani 1 1 d .
C9 C 0.79803(19) 0.53487(16) 0.08478(9) 0.0283(4) Uani 1 1 d .
H9 H 0.9049 0.4857 0.0649 0.034 Uiso 1 1 calc R
C10 C 0.6889(2) 0.55388(16) 0.03675(9) 0.0307(4) Uani 1 1 d .
H10 H 0.7214 0.5178 -0.0167 0.037 Uiso 1 1 calc R
C11 C 0.53219(19) 0.62502(16) 0.06544(9) 0.0291(4) Uani 1 1 d .
H11 H 0.4590 0.6373 0.0315 0.035 Uiso 1 1 calc R
C12 C 0.48186(18) 0.67830(15) 0.14346(8) 0.0244(3) Uani 1 1 d .
H12 H 0.3746 0.7256 0.1635 0.029 Uiso 1 1 calc R
C13 C 0.59100(17) 0.66102(14) 0.19136(8) 0.0212(3) Uani 1 1 d .
C14 C 0.45306(16) 0.64960(15) 0.33144(8) 0.0209(3) Uani 1 1 d .
H14A H 0.3558 0.6717 0.3103 0.025 Uiso 1 1 calc R
H14B H 0.4993 0.5444 0.3348 0.025 Uiso 1 1 calc R
C15 C 0.35065(15) 0.65522(15) 0.47081(8) 0.0180(3) Uani 1 1 d .
C16 C 0.23442(16) 0.69296(15) 0.61320(8) 0.0202(3) Uani 1 1 d .
H16A H 0.3046 0.6772 0.6522 0.024 Uiso 1 1 calc R
H16B H 0.2188 0.6010 0.6050 0.024 Uiso 1 1 calc R
C17 C 0.07864(16) 0.80393(15) 0.64690(8) 0.0213(3) Uani 1 1 d .
H17A H 0.0373 0.7740 0.7006 0.026 Uiso 1 1 calc R
H17B H 0.0037 0.8096 0.6117 0.026 Uiso 1 1 calc R
C18 C 0.09487(15) 0.95123(15) 0.65332(8) 0.0193(3) Uani 1 1 d .
C19 C 0.16742(15) 0.99346(14) 0.57206(8) 0.0183(3) Uani 1 1 d .
H19A H 0.1837 1.0861 0.5775 0.022 Uiso 1 1 calc R
H19B H 0.0944 1.0070 0.5347 0.022 Uiso 1 1 calc R
C20 C 0.32296(15) 0.88192(14) 0.53639(8) 0.0170(3) Uani 1 1 d .
H20 H 0.3492 0.9073 0.4790 0.020 Uiso 1 1 calc R
C21 C 0.17295(16) 0.96579(15) 0.72231(8) 0.0216(3) Uani 1 1 d .
H21A H 0.2210 0.8715 0.7456 0.026 Uiso 1 1 calc R
H21B H 0.2530 1.0122 0.7046 0.026 Uiso 1 1 calc R
C22 C 0.03862(16) 1.05875(14) 0.78064(8) 0.0195(3) Uani 1 1 d .
C23 C 0.05119(17) 1.09725(14) 0.86052(8) 0.0208(3) Uani 1 1 d .
C24 C -0.08003(18) 1.15423(15) 0.92001(9) 0.0264(3) Uani 1 1 d .
H24 H -0.1805 1.1681 0.9092 0.032 Uiso 1 1 calc R
C25 C -0.06464(19) 1.19062(16) 0.99444(9) 0.0302(4) Uani 1 1 d .
H25 H -0.1545 1.2284 1.0346 0.036 Uiso 1 1 calc R
C26 C 0.0806(2) 1.17243(16) 1.01084(9) 0.0306(4) Uani 1 1 d .
H26 H 0.0905 1.1988 1.0619 0.037 Uiso 1 1 calc R
C27 C 0.21124(19) 1.11582(16) 0.95270(9) 0.0299(4) Uani 1 1 d .
H27 H 0.3113 1.1030 0.9638 0.036 Uiso 1 1 calc R
C28 C 0.19662(18) 1.07767(16) 0.87816(9) 0.0252(3) Uani 1 1 d .
H28 H 0.2871 1.0377 0.8387 0.030 Uiso 1 1 calc R
C29 C 0.45440(16) 0.88679(14) 0.57627(8) 0.0168(3) Uani 1 1 d .
C30 C 0.69291(16) 0.76282(16) 0.62339(8) 0.0223(3) Uani 1 1 d .
H30A H 0.7332 0.8397 0.5997 0.027 Uiso 1 1 calc R
H30B H 0.7781 0.6705 0.6116 0.027 Uiso 1 1 calc R
C31 C 0.64631(15) 0.78532(15) 0.71324(8) 0.0196(3) Uani 1 1 d .
C32 C 0.57279(17) 0.69982(15) 0.76091(9) 0.0235(3) Uani 1 1 d .
H32 H 0.5477 0.6287 0.7364 0.028 Uiso 1 1 calc R
C33 C 0.53570(18) 0.71649(16) 0.84321(9) 0.0273(3) Uani 1 1 d .
H33 H 0.4857 0.6570 0.8748 0.033 Uiso 1 1 calc R
C34 C 0.57145(18) 0.82007(16) 0.87971(9) 0.0290(4) Uani 1 1 d .
H34 H 0.5471 0.8312 0.9363 0.035 Uiso 1 1 calc R
C35 C 0.64291(17) 0.90703(16) 0.83298(9) 0.0268(4) Uani 1 1 d .
H35 H 0.6671 0.9785 0.8576 0.032 Uiso 1 1 calc R
C36 C 0.67928(16) 0.89043(15) 0.75055(9) 0.0228(3) Uani 1 1 d .
H36 H 0.7273 0.9514 0.7190 0.027 Uiso 1 1 calc R

loop_
_atom_site_aniso_label
_atom_site_aniso_U_11
_atom_site_aniso_U_22
_atom_site_aniso_U_33
_atom_site_aniso_U_23
_atom_site_aniso_U_13
_atom_site_aniso_U_12
O1 0.0282(6) 0.0168(5) 0.0195(5) -0.0042(4) 0.0007(4) -0.0107(5)
O2 0.0272(6) 0.0129(5) 0.0306(6) -0.0033(4) -0.0030(4) -0.0095(4)
O3 0.0183(5) 0.0201(5) 0.0251(5) -0.0048(4) -0.0032(4) -0.0024(4)
O4 0.0218(5) 0.0125(5) 0.0236(5) -0.0018(4) -0.0024(4) -0.0074(4)
N1 0.0235(6) 0.0110(6) 0.0200(6) -0.0007(5) -0.0024(5) -0.0080(5)
N2 0.0254(7) 0.0171(6) 0.0238(7) -0.0038(5) -0.0014(5) -0.0082(6)
N3 0.0214(7) 0.0124(6) 0.0256(7) -0.0030(5) -0.0051(5) -0.0041(5)
C1 0.0236(8) 0.0124(7) 0.0226(7) -0.0007(6) -0.0041(6) -0.0037(6)
C2 0.0243(8) 0.0087(7) 0.0273(8) 0.0028(6) -0.0030(6) -0.0062(6)
C3 0.0290(9) 0.0117(7) 0.0303(8) 0.0017(6) -0.0066(7) -0.0094(6)
C4 0.0319(9) 0.0138(8) 0.0398(9) 0.0034(7) -0.0133(7) -0.0094(7)
C5 0.0230(8) 0.0152(8) 0.0515(10) 0.0051(7) -0.0093(8) -0.0052(7)
C6 0.0265(9) 0.0156(8) 0.0397(9) 0.0005(7) 0.0010(7) -0.0048(7)
C7 0.0260(8) 0.0120(7) 0.0287(8) 0.0025(6) -0.0012(6) -0.0063(6)
C8 0.0294(9) 0.0117(7) 0.0250(8) 0.0008(6) -0.0001(6) -0.0055(6)
C9 0.0333(9) 0.0180(8) 0.0279(8) -0.0011(6) 0.0039(7) -0.0064(7)
C10 0.0493(11) 0.0205(8) 0.0205(8) -0.0026(6) 0.0021(7) -0.0136(8)
C11 0.0438(10) 0.0210(8) 0.0243(8) 0.0021(6) -0.0088(7) -0.0121(8)
C12 0.0303(9) 0.0175(8) 0.0240(8) 0.0003(6) -0.0046(6) -0.0060(7)
C13 0.0291(8) 0.0116(7) 0.0216(7) -0.0002(6) -0.0016(6) -0.0067(6)
C14 0.0252(8) 0.0170(7) 0.0204(7) -0.0051(6) -0.0030(6) -0.0065(6)
C15 0.0154(7) 0.0165(7) 0.0220(7) -0.0015(6) -0.0049(6) -0.0038(6)
C16 0.0245(8) 0.0146(7) 0.0225(7) 0.0011(6) -0.0023(6) -0.0091(6)
C17 0.0216(8) 0.0187(8) 0.0239(8) 0.0009(6) -0.0014(6) -0.0089(6)
C18 0.0142(7) 0.0158(7) 0.0255(8) -0.0018(6) -0.0016(6) -0.0025(6)
C19 0.0196(7) 0.0136(7) 0.0239(7) -0.0006(6) -0.0071(6) -0.0063(6)
C20 0.0226(8) 0.0103(7) 0.0191(7) -0.0001(5) -0.0026(6) -0.0074(6)
C21 0.0204(8) 0.0208(8) 0.0216(7) -0.0008(6) -0.0022(6) -0.0049(6)
C22 0.0205(8) 0.0139(7) 0.0245(8) 0.0013(6) -0.0018(6) -0.0077(6)
C23 0.0270(8) 0.0110(7) 0.0231(7) 0.0004(6) -0.0027(6) -0.0058(6)
C24 0.0302(9) 0.0168(8) 0.0285(8) 0.0006(6) -0.0052(7) -0.0030(7)
C25 0.0394(10) 0.0171(8) 0.0257(8) -0.0032(6) -0.0014(7) -0.0004(7)
C26 0.0481(11) 0.0190(8) 0.0259(8) -0.0026(6) -0.0108(8) -0.0101(8)
C27 0.0369(10) 0.0260(9) 0.0322(9) 0.0011(7) -0.0111(7) -0.0147(8)
C28 0.0276(9) 0.0206(8) 0.0276(8) -0.0006(6) -0.0024(7) -0.0094(7)
C29 0.0201(7) 0.0139(7) 0.0149(7) 0.0000(5) 0.0020(6) -0.0068(6)
C30 0.0184(8) 0.0175(8) 0.0304(8) 0.0003(6) -0.0048(6) -0.0048(6)
C31 0.0156(7) 0.0143(7) 0.0271(8) 0.0001(6) -0.0051(6) -0.0019(6)
C32 0.0258(8) 0.0166(8) 0.0308(8) -0.0002(6) -0.0091(7) -0.0082(7)
C33 0.0330(9) 0.0212(8) 0.0298(9) 0.0060(6) -0.0071(7) -0.0118(7)
C34 0.0362(9) 0.0248(9) 0.0256(8) -0.0008(7) -0.0104(7) -0.0067(7)
C35 0.0309(9) 0.0175(8) 0.0354(9) -0.0024(7) -0.0137(7) -0.0077(7)
C36 0.0210(8) 0.0153(7) 0.0334(9) 0.0019(6) -0.0076(6) -0.0064(6)

loop_
_atom_type_symbol
_atom_type_description
_atom_type_scat_dispersion_real
_atom_type_scat_dispersion_imag
_atom_type_scat_source
C C 0.0033 0.0016 'International Tables Vol C Tables 4.2.6.8 and 6.1.1.4'
H H 0.0000 0.0000 'International Tables Vol C Tables 4.2.6.8 and 6.1.1.4'
N N 0.0061 0.0033 'International Tables Vol C Tables 4.2.6.8 and 6.1.1.4'
O O 0.0106 0.0060 'International Tables Vol C Tables 4.2.6.8 and 6.1.1.4'

loop_
_geom_angle_atom_site_label_1
_geom_angle_atom_site_label_2
_geom_angle_atom_site_label_3
_geom_angle
C15 O1 C14 117.39(10)
N2 O3 C18 109.77(9)
C15 N1 C16 120.79(11)
C15 N1 C20 122.60(11)
C16 N1 C20 116.57(10)
C22 N2 O3 109.51(11)
C29 N3 C30 119.46(12)
C29 N3 H3 120.5(10)
C30 N3 H3 119.9(10)
C13 C1 C2 102.22(11)
C13 C1 C14 110.63(11)
C2 C1 C14 115.11(11)
C13 C1 H1 109.5
C2 C1 H1 109.5
C14 C1 H1 109.5
C3 C2 C7 120.42(14)
C3 C2 C1 129.28(13)
C7 C2 C1 110.29(12)
C2 C3 C4 118.75(14)
C2 C3 H3A 120.6
C4 C3 H3A 120.6
C3 C4 C5 120.63(14)
C3 C4 H4 119.7
C5 C4 H4 119.7
C6 C5 C4 120.95(15)
C6 C5 H5 119.5
C4 C5 H5 119.5
C5 C6 C7 118.90(14)
C5 C6 H6A 120.6
C7 C6 H6A 120.6
C6 C7 C2 120.34(13)
C6 C7 C8 131.20(14)
C2 C7 C8 108.44(13)
C9 C8 C13 119.96(13)
C9 C8 C7 131.34(14)
C13 C8 C7 108.68(12)
C10 C9 C8 118.89(15)
C10 C9 H9 120.6
C8 C9 H9 120.6
C9 C10 C11 120.99(14)
C9 C10 H10 119.5
C11 C10 H10 119.5
C10 C11 C12 120.49(14)
C10 C11 H11 119.8
C12 C11 H11 119.8
C13 C12 C11 118.67(14)
C13 C12 H12 120.7
C11 C12 H12 120.7
C12 C13 C8 120.98(13)
C12 C13 C1 128.65(13)
C8 C13 C1 110.37(12)
O1 C14 C1 107.14(10)
O1 C14 H14A 110.3
C1 C14 H14A 110.3
O1 C14 H14B 110.3
C1 C14 H14B 110.3
H14A C14 H14B 108.5
O2 C15 O1 123.83(12)
O2 C15 N1 125.26(13)
O1 C15 N1 110.91(11)
N1 C16 C17 111.35(11)
N1 C16 H16A 109.4
C17 C16 H16A 109.4
N1 C16 H16B 109.4
C17 C16 H16B 109.4
H16A C16 H16B 108.0
C16 C17 C18 111.17(11)
C16 C17 H17A 109.4
C18 C17 H17A 109.4
C16 C17 H17B 109.4
C18 C17 H17B 109.4
H17A C17 H17B 108.0
O3 C18 C19 106.90(11)
O3 C18 C17 107.72(10)
C19 C18 C17 109.54(11)
O3 C18 C21 103.48(10)
C19 C18 C21 114.63(11)
C17 C18 C21 113.94(12)
C18 C19 C20 112.90(11)
C18 C19 H19A 109.0
C20 C19 H19A 109.0
C18 C19 H19B 109.0
C20 C19 H19B 109.0
H19A C19 H19B 107.8
N1 C20 C29 113.33(11)
N1 C20 C19 110.35(10)
C29 C20 C19 112.10(10)
N1 C20 H20 106.9
C29 C20 H20 106.9
C19 C20 H20 106.9
C22 C21 C18 102.02(11)
C22 C21 H21A 111.4
C18 C21 H21A 111.4
C22 C21 H21B 111.4
C18 C21 H21B 111.4
H21A C21 H21B 109.2
N2 C22 C23 122.42(12)
N2 C22 C21 114.05(12)
C23 C22 C21 123.50(12)
C28 C23 C24 118.48(13)
C28 C23 C22 119.75(12)
C24 C23 C22 121.77(13)
C25 C24 C23 120.47(14)
C25 C24 H24 119.8
C23 C24 H24 119.8
C24 C25 C26 120.46(14)
C24 C25 H25 119.8
C26 C25 H25 119.8
C27 C26 C25 119.66(14)
C27 C26 H26 120.2
C25 C26 H26 120.2
C26 C27 C28 120.13(15)
C26 C27 H27 119.9
C28 C27 H27 119.9
C27 C28 C23 120.79(14)
C27 C28 H28 119.6
C23 C28 H28 119.6
O4 C29 N3 121.80(12)
O4 C29 C20 120.31(12)
N3 C29 C20 117.86(11)
N3 C30 C31 113.01(11)
N3 C30 H30A 109.0
C31 C30 H30A 109.0
N3 C30 H30B 109.0
C31 C30 H30B 109.0
H30A C30 H30B 107.8
C36 C31 C32 118.22(13)
C36 C31 C30 120.67(13)
C32 C31 C30 121.09(12)
C33 C32 C31 121.17(13)
C33 C32 H32 119.4
C31 C32 H32 119.4
C32 C33 C34 120.01(14)
C32 C33 H33 120.0
C34 C33 H33 120.0
C35 C34 C33 119.46(14)
C35 C34 H34 120.3
C33 C34 H34 120.3
C34 C35 C36 120.36(13)
C34 C35 H35 119.8
C36 C35 H35 119.8
C35 C36 C31 120.76(14)
C35 C36 H36 119.6
C31 C36 H36 119.6

loop_
_geom_bond_atom_site_label_1
_geom_bond_atom_site_label_2
_geom_bond_distance
O1 C15 1.3436(16)
O1 C14 1.4351(15)
O2 C15 1.2262(15)
O3 N2 1.4140(14)
O3 C18 1.4777(16)
O4 C29 1.2311(15)
N1 C15 1.3513(16)
N1 C16 1.4637(17)
N1 C20 1.4701(16)
N2 C22 1.2803(18)
N3 C29 1.3438(17)
N3 C30 1.4530(17)
N3 H3 0.871(15)
C1 C13 1.5158(18)
C1 C2 1.5161(19)
C1 C14 1.5169(19)
C1 H1 1.0000
C2 C3 1.3867(19)
C2 C7 1.404(2)
C3 C4 1.389(2)
C3 H3A 0.9500
C4 C5 1.392(2)
C4 H4 0.9500
C5 C6 1.379(2)
C5 H5 0.9500
C6 C7 1.390(2)
C6 H6A 0.9500
C7 C8 1.467(2)
C8 C9 1.3917(19)
C8 C13 1.400(2)
C9 C10 1.383(2)
C9 H9 0.9500
C10 C11 1.390(2)
C10 H10 0.9500
C11 C12 1.3898(19)
C11 H11 0.9500
C12 C13 1.383(2)
C12 H12 0.9500
C14 H14A 0.9900
C14 H14B 0.9900
C16 C17 1.5227(19)
C16 H16A 0.9900
C16 H16B 0.9900
C17 C18 1.5272(19)
C17 H17A 0.9900
C17 H17B 0.9900
C18 C19 1.5181(19)
C18 C21 1.5315(18)
C19 C20 1.5319(19)
C19 H19A 0.9900
C19 H19B 0.9900
C20 C29 1.5226(18)
C20 H20 1.0000
C21 C22 1.4979(19)
C21 H21A 0.9900
C21 H21B 0.9900
C22 C23 1.4683(19)
C23 C28 1.389(2)
C23 C24 1.398(2)
C24 C25 1.382(2)
C24 H24 0.9500
C25 C26 1.382(2)
C25 H25 0.9500
C26 C27 1.381(2)
C26 H26 0.9500
C27 C28 1.387(2)
C27 H27 0.9500
C28 H28 0.9500
C30 C31 1.5140(19)
C30 H30A 0.9900
C30 H30B 0.9900
C31 C36 1.3924(18)
C31 C32 1.3915(19)
C32 C33 1.381(2)
C32 H32 0.9500
C33 C34 1.387(2)
C33 H33 0.9500
C34 C35 1.384(2)
C34 H34 0.9500
C35 C36 1.384(2)
C35 H35 0.9500
C36 H36 0.9500

loop_
_geom_hbond_atom_site_label_D
_geom_hbond_atom_site_label_H
_geom_hbond_atom_site_label_A
_geom_hbond_distance_DH
_geom_hbond_distance_HA
_geom_hbond_distance_DA
_geom_hbond_angle_DHA
_geom_hbond_site_symmetry_A
N3 H3 O2 0.871(15) 2.149(15) 2.9523(15) 153.1(13) 2_666

loop_
_geom_torsion_atom_site_label_1
_geom_torsion_atom_site_label_2
_geom_torsion_atom_site_label_3
_geom_torsion_atom_site_label_4
_geom_torsion
C18 O3 N2 C22 7.41(14)
C13 C1 C2 C3 178.97(13)
C14 C1 C2 C3 -61.06(18)
C13 C1 C2 C7 -0.11(14)
C14 C1 C2 C7 119.87(13)
C7 C2 C3 C4 0.9(2)
C1 C2 C3 C4 -178.09(13)
C2 C3 C4 C5 0.4(2)
C3 C4 C5 C6 -1.4(2)
C4 C5 C6 C7 1.0(2)
C5 C6 C7 C2 0.3(2)
C5 C6 C7 C8 178.27(14)
C3 C2 C7 C6 -1.3(2)
C1 C2 C7 C6 177.90(12)
C3 C2 C7 C8 -179.68(12)
C1 C2 C7 C8 -0.51(16)
C6 C7 C8 C9 1.1(3)
C2 C7 C8 C9 179.31(14)
C6 C7 C8 C13 -177.20(15)
C2 C7 C8 C13 0.97(16)
C13 C8 C9 C10 0.0(2)
C7 C8 C9 C10 -178.16(14)
C8 C9 C10 C11 -0.3(2)
C9 C10 C11 C12 -0.2(2)
C10 C11 C12 C13 1.0(2)
C11 C12 C13 C8 -1.3(2)
C11 C12 C13 C1 179.19(13)
C9 C8 C13 C12 0.8(2)
C7 C8 C13 C12 179.34(13)
C9 C8 C13 C1 -179.61(12)
C7 C8 C13 C1 -1.05(16)
C2 C1 C13 C12 -179.72(14)
C14 C1 C13 C12 57.23(19)
C2 C1 C13 C8 0.72(14)
C14 C1 C13 C8 -122.34(13)
C15 O1 C14 C1 -166.33(11)
C13 C1 C14 O1 -173.28(11)
C2 C1 C14 O1 71.49(14)
C14 O1 C15 O2 10.27(19)
C14 O1 C15 N1 -170.53(11)
C16 N1 C15 O2 2.4(2)
C20 N1 C15 O2 -175.10(12)
C16 N1 C15 O1 -176.82(11)
C20 N1 C15 O1 5.71(17)
C15 N1 C16 C17 -125.09(13)
C20 N1 C16 C17 52.53(15)
N1 C16 C17 C18 -53.82(15)
N2 O3 C18 C19 -132.13(10)
N2 O3 C18 C17 110.23(11)
N2 O3 C18 C21 -10.75(13)
C16 C17 C18 O3 171.55(11)
C16 C17 C18 C19 55.63(15)
C16 C17 C18 C21 -74.26(15)
O3 C18 C19 C20 -171.55(10)
C17 C18 C19 C20 -55.11(14)
C21 C18 C19 C20 74.41(15)
C15 N1 C20 C29 -106.38(14)
C16 N1 C20 C29 76.05(14)
C15 N1 C20 C19 126.98(13)
C16 N1 C20 C19 -50.59(15)
C18 C19 C20 N1 51.49(14)
C18 C19 C20 C29 -75.84(14)
O3 C18 C21 C22 9.66(13)
C19 C18 C21 C22 125.69(12)
C17 C18 C21 C22 -107.01(13)
O3 N2 C22 C23 177.44(11)
O3 N2 C22 C21 -0.46(16)
C18 C21 C22 N2 -6.18(16)
C18 C21 C22 C23 175.95(12)
N2 C22 C23 C28 -161.85(14)
C21 C22 C23 C28 15.8(2)
N2 C22 C23 C24 17.9(2)
C21 C22 C23 C24 -164.44(13)
C28 C23 C24 C25 0.3(2)
C22 C23 C24 C25 -179.44(13)
C23 C24 C25 C26 0.6(2)
C24 C25 C26 C27 -0.8(2)
C25 C26 C27 C28 0.1(2)
C26 C27 C28 C23 0.8(2)
C24 C23 C28 C27 -1.0(2)
C22 C23 C28 C27 178.75(13)
C30 N3 C29 O4 1.6(2)
C30 N3 C29 C20 179.77(11)
N1 C20 C29 O4 -163.03(11)
C19 C20 C29 O4 -37.31(17)
N1 C20 C29 N3 18.81(17)
C19 C20 C29 N3 144.53(12)
C29 N3 C30 C31 75.26(16)
N3 C30 C31 C36 -128.62(14)
N3 C30 C31 C32 52.85(17)
C36 C31 C32 C33 -1.1(2)
C30 C31 C32 C33 177.42(13)
C31 C32 C33 C34 0.1(2)
C32 C33 C34 C35 0.6(2)
C33 C34 C35 C36 -0.4(2)
C34 C35 C36 C31 -0.7(2)
C32 C31 C36 C35 1.4(2)
C30 C31 C36 C35 -177.15(13)
